data_1536509
loop_
_publ_author_name
'Werner, F.'
'Kubel, F.'

_publ_section_title
;
 Barite-type Ba(BeF~4~)~x~(SO~4~)~1-x~ (x=1 and approx.0.5)
;
_journal_issue 6
_journal_name_full 'Journal of Chemical Crystallography'
_journal_page_first 457
_journal_page_last 462
_journal_paper_doi 10.1007/s10870-005-2220-x
_journal_volume 35
_journal_year 2005
_chemical_formula_sum 'Ba Be0.535 F2.14 O1.86 S0.465'
_chemical_name_systematic 'Ba (Be F4)0.535 (S O4)0.465'
_space_group_IT_number 62
_symmetry_space_group_name_Hall '-P 2ac 2n'
_symmetry_space_group_name_H-M 'P n m a'
_cell_angle_alpha 90
_cell_angle_beta 90
_cell_angle_gamma 90
_cell_formula_units_Z 4
_cell_length_a 8.8657
_cell_length_b 5.3902
_cell_length_c 7.1007
_cell_volume 339.328
_citation_journal_id_ASTM JCCYEV
_cod_data_source_file Werner_JCCYEV_2005_1789.cif
_cod_data_source_block Ba1Be0.535F2.14O1.86S0.465
_cod_original_cell_volume 339.3275
_cod_original_formula_sum 'Ba1 Be0.535 F2.14 O1.86 S0.465'
_cod_database_code 1536509

loop_
_symmetry_equiv_pos_as_xyz
x,y,z
-x+1/2,-y,z+1/2
x+1/2,-y+1/2,-z+1/2
-x,y+1/2,-z
-x,-y,-z
x-1/2,y,-z-1/2
-x-1/2,y-1/2,z-1/2
x,-y-1/2,z

loop_
_atom_site_label
_atom_site_type_symbol
_atom_site_fract_x
_atom_site_fract_y
_atom_site_fract_z
_atom_site_occupancy
_atom_site_U_iso_or_equiv
Be1 Be+2 0.5564 0.25 0.8079 0.535 0.0
O1 O-2 0.4028 0.25 0.8859 0.465 0.0
O2 O-2 0.6775 0.25 0.9489 0.465 0.0
F2 F-1 0.6775 0.25 0.9489 0.535 0.0
O3 O-2 0.4234 0.9815 0.3136 0.465 0.0
F3 F-1 0.4234 0.9815 0.3136 0.535 0.0
Ba1 Ba+2 0.68545 0.25 0.34196 1 0.0
S1 S+6 0.5564 0.25 0.8079 0.465 0.0
F1 F-1 0.4028 0.25 0.8859 0.535 0.0
